data_4036403
loop_
_publ_author_name
'Barany, George'
'Britton, Doyle'
'Chen, Lin'
'Hammer, Robert P.'
'Henley, Matthew J.'
'Schrader, Alex M.'
'Young, Jr, Victor G'

_publ_section_title
;
 Unexpectedly Stable (Chlorocarbonyl)(N-ethoxycarbonylcarbamoyl)disulfane,
 and Related Compounds That Model the Zumach-Weiss-K\"uhle (ZWK) Reaction
 for Synthesis of 1,2,4-Dithiazolidine-3,5-diones.
;
_journal_issue 22
_journal_name_full 'The Journal of organic chemistry'
_journal_page_first 11313
_journal_page_last 11321
_journal_paper_doi 10.1021/acs.joc.5b01826
_journal_volume 80
_journal_year 2015
_chemical_formula_moiety 'C14 H18 N2 O4 S2'
_chemical_formula_sum 'C14 H18 N2 O4 S2'
_chemical_formula_weight 342.42
_chemical_name_common 031026z
_space_group_IT_number 15
_space_group_name_Hall '-C 2yc'
_space_group_name_H-M_alt 'C 1 2/c 1'
_symmetry_cell_setting monoclinic
_symmetry_space_group_name_H-M 'C 1 2/c 1'
_atom_sites_solution_hydrogens geom
_atom_sites_solution_primary direct
_atom_sites_solution_secondary difmap
_audit_creation_method SHELXL-97
_cell_angle_alpha 90.00
_cell_angle_beta 118.47(3)
_cell_angle_gamma 90.00
_cell_formula_units_Z 8
_cell_length_a 19.338(6)
_cell_length_b 9.106(2)
_cell_length_c 21.687(11)
_cell_measurement_reflns_used 25
_cell_measurement_temperature 172(2)
_cell_measurement_theta_max 27.8
_cell_measurement_theta_min 17.8
_cell_volume 3357(2)
_computing_cell_refinement 'Collect (Enraf-Nonius)'
_computing_data_collection 'Collect (Enraf-Nonius)'
_computing_data_reduction 'Collect (Enraf-Nonius)'
_computing_molecular_graphics 'SHELXTL (Bruker-AXS, 2000)'
_computing_publication_material 'SHELXTL (Bruker-AXS, 2000)'
_computing_structure_refinement 'SHELXTL (Bruker-AXS, 2000)'
_computing_structure_solution Texsan
_diffrn_ambient_temperature 172(2)
_diffrn_measured_fraction_theta_full 0.993
_diffrn_measured_fraction_theta_max 0.993
_diffrn_measurement_device_type 'Enraf-Nonus CAD4'
_diffrn_measurement_method 'omega scan'
_diffrn_radiation_monochromator graphite
_diffrn_radiation_source 'normal-focus sealed tube'
_diffrn_radiation_type MoK\a
_diffrn_radiation_wavelength 0.71073
_diffrn_reflns_av_R_equivalents 0.0578
_diffrn_reflns_av_sigmaI/netI 0.1011
_diffrn_reflns_limit_h_max 22
_diffrn_reflns_limit_h_min -25
_diffrn_reflns_limit_k_max 12
_diffrn_reflns_limit_k_min 0
_diffrn_reflns_limit_l_max 28
_diffrn_reflns_limit_l_min 0
_diffrn_reflns_number 4032
_diffrn_reflns_theta_full 28.05
_diffrn_reflns_theta_max 28.05
_diffrn_reflns_theta_min 2.14
_exptl_absorpt_coefficient_mu 0.335
_exptl_absorpt_correction_T_max 0.8777
_exptl_absorpt_correction_T_min 0.7994
_exptl_absorpt_correction_type psi-scan
_exptl_absorpt_process_details Texsan
_exptl_crystal_colour Colorless
_exptl_crystal_density_diffrn 1.355
_exptl_crystal_density_method 'not measured'
_exptl_crystal_description Prism
_exptl_crystal_F_000 1440
_exptl_crystal_size_max 0.70
_exptl_crystal_size_mid 0.45
_exptl_crystal_size_min 0.40
_refine_diff_density_max 0.366
_refine_diff_density_min -0.306
_refine_diff_density_rms 0.064
_refine_ls_extinction_method none
_refine_ls_goodness_of_fit_ref 1.006
_refine_ls_hydrogen_treatment riding
_refine_ls_matrix_type full
_refine_ls_number_parameters 202
_refine_ls_number_reflns 4032
_refine_ls_number_restraints 0
_refine_ls_restrained_S_all 1.006
_refine_ls_R_factor_all 0.1171
_refine_ls_R_factor_gt 0.0574
_refine_ls_shift/su_max 0.000
_refine_ls_shift/su_mean 0.000
_refine_ls_structure_factor_coef Fsqd
_refine_ls_weighting_details 'calc w=1/[\s^2^(Fo^2^)+(0.0412P)^2^+0.6006P] where P=(Fo^2^+2Fc^2^)/3'
_refine_ls_weighting_scheme calc
_refine_ls_wR_factor_gt 0.1224
_refine_ls_wR_factor_ref 0.1470
_reflns_number_gt 2386
_reflns_number_total 4032
_reflns_threshold_expression >2sigma(I)
_cod_data_source_file jo5b01826_si_001.cif
_cod_data_source_block 031026z
_cod_original_sg_symbol_H-M 'C 2/c'
_cod_database_code 4036403
_publcif_datablock.id {572d350b-c438-4677-a174-1631dae1ba04}

loop_
_symmetry_equiv_pos_as_xyz
'x, y, z'
'-x, y, -z+1/2'
'x+1/2, y+1/2, z'
'-x+1/2, y+1/2, -z+1/2'
'-x, -y, -z'
'x, -y, z-1/2'
'-x+1/2, -y+1/2, -z'
'x+1/2, -y+1/2, z-1/2'

loop_
_atom_site_label
_atom_site_type_symbol
_atom_site_fract_x
_atom_site_fract_y
_atom_site_fract_z
_atom_site_U_iso_or_equiv
_atom_site_adp_type
_atom_site_occupancy
_atom_site_symmetry_multiplicity
_atom_site_calc_flag
_atom_site_refinement_flags
C1 C 0.4294(2) 0.7617(4) 0.5627(2) 0.0551(10) Uani 1 1 d .
H1A H 0.4199 0.8553 0.5377 0.083 Uiso 1 1 calc R
H1B H 0.4587 0.6958 0.5478 0.083 Uiso 1 1 calc R
H1C H 0.4601 0.7791 0.6133 0.083 Uiso 1 1 calc R
C2 C 0.3528(2) 0.6930(3) 0.54665(19) 0.0405(8) Uani 1 1 d .
H2A H 0.3224 0.7588 0.5612 0.049 Uiso 1 1 calc R
H2B H 0.3213 0.6744 0.4957 0.049 Uiso 1 1 calc R
O3 O 0.37005(13) 0.5547(2) 0.58541(11) 0.0378(5) Uani 1 1 d .
C4 C 0.30812(19) 0.4695(3) 0.57181(17) 0.0337(7) Uani 1 1 d .
O4 O 0.24119(13) 0.5017(3) 0.52988(13) 0.0456(6) Uani 1 1 d .
N5 N 0.33393(16) 0.3442(3) 0.61277(13) 0.0344(6) Uani 1 1 d .
C6 C 0.28213(18) 0.2495(3) 0.60702(16) 0.0314(7) Uani 1 1 d .
O6 O 0.30257(13) 0.1275(2) 0.64418(12) 0.0391(6) Uani 1 1 d .
S7 S 0.17869(5) 0.26424(9) 0.55204(4) 0.0360(2) Uani 1 1 d .
S8 S 0.13807(5) 0.07302(10) 0.57170(4) 0.0379(2) Uani 1 1 d .
C9 C 0.1355(2) 0.1239(3) 0.65155(16) 0.0340(7) Uani 1 1 d .
O9 O 0.15312(16) 0.2465(2) 0.67638(12) 0.0451(6) Uani 1 1 d .
N10 N 0.11098(17) 0.0150(3) 0.67778(15) 0.0405(7) Uani 1 1 d .
C10 C 0.0952(3) 0.0475(4) 0.7360(2) 0.0680(13) Uani 1 1 d .
H10A H 0.0945 0.1541 0.7419 0.102 Uiso 1 1 calc R
H10B H 0.1364 0.0037 0.7792 0.102 Uiso 1 1 calc R
H10C H 0.0440 0.0063 0.7259 0.102 Uiso 1 1 calc R
C11 C 0.3858(2) 0.1038(4) 0.6922(2) 0.0497(10) Uani 1 1 d .
H11A H 0.4056 0.1769 0.7306 0.060 Uiso 1 1 calc R
H11B H 0.4171 0.1113 0.6672 0.060 Uiso 1 1 calc R
C12 C 0.3903(2) -0.0488(4) 0.7204(2) 0.0549(10) Uani 1 1 d .
H12A H 0.4440 -0.0680 0.7576 0.082 Uiso 1 1 calc R
H12B H 0.3763 -0.1202 0.6825 0.082 Uiso 1 1 calc R
H12C H 0.3536 -0.0575 0.7395 0.082 Uiso 1 1 calc R
C13 C 0.10037(19) -0.1333(3) 0.65187(16) 0.0329(7) Uani 1 1 d .
C14 C 0.0258(2) -0.1894(4) 0.61370(18) 0.0429(8) Uani 1 1 d .
H14A H -0.0188 -0.1294 0.6025 0.051 Uiso 1 1 calc R
C15 C 0.0162(2) -0.3339(4) 0.59167(19) 0.0477(9) Uani 1 1 d .
H15A H -0.0353 -0.3731 0.5654 0.057 Uiso 1 1 calc R
C16 C 0.0803(2) -0.4214(4) 0.6073(2) 0.0477(9) Uani 1 1 d .
H16A H 0.0731 -0.5202 0.5913 0.057 Uiso 1 1 calc R
C17 C 0.1551(2) -0.3656(4) 0.6463(2) 0.0554(11) Uani 1 1 d .
H17A H 0.1995 -0.4261 0.6574 0.066 Uiso 1 1 calc R
C18 C 0.1653(2) -0.2218(4) 0.6692(2) 0.0486(9) Uani 1 1 d .
H18A H 0.2168 -0.1836 0.6968 0.058 Uiso 1 1 calc R

loop_
_atom_site_aniso_label
_atom_site_aniso_U_11
_atom_site_aniso_U_22
_atom_site_aniso_U_33
_atom_site_aniso_U_23
_atom_site_aniso_U_13
_atom_site_aniso_U_12
C1 0.049(2) 0.048(2) 0.063(3) 0.0115(19) 0.022(2) -0.0094(19)
C2 0.046(2) 0.0287(17) 0.049(2) 0.0079(15) 0.0238(18) 0.0025(16)
O3 0.0336(12) 0.0347(12) 0.0431(13) 0.0093(10) 0.0166(11) -0.0013(10)
C4 0.0328(17) 0.0347(17) 0.0365(18) 0.0023(14) 0.0188(15) 0.0010(14)
O4 0.0339(13) 0.0446(14) 0.0538(15) 0.0181(12) 0.0172(12) 0.0054(12)
N5 0.0345(15) 0.0357(15) 0.0343(14) 0.0081(12) 0.0173(12) 0.0039(12)
C6 0.0327(16) 0.0331(16) 0.0307(15) 0.0007(13) 0.0171(13) 0.0035(15)
O6 0.0378(13) 0.0364(12) 0.0430(13) 0.0133(10) 0.0192(11) 0.0043(11)
S7 0.0337(4) 0.0397(5) 0.0332(4) 0.0043(4) 0.0149(3) -0.0004(4)
S8 0.0432(5) 0.0379(4) 0.0355(4) -0.0073(4) 0.0211(4) -0.0091(4)
C9 0.0381(18) 0.0319(16) 0.0321(16) 0.0010(13) 0.0168(15) 0.0047(15)
O9 0.0651(17) 0.0339(13) 0.0392(13) -0.0047(11) 0.0271(13) -0.0047(12)
N10 0.0550(19) 0.0340(15) 0.0417(17) -0.0022(12) 0.0306(15) -0.0018(14)
C10 0.118(4) 0.051(2) 0.065(3) 0.005(2) 0.068(3) 0.003(3)
C11 0.036(2) 0.056(2) 0.058(2) 0.0221(19) 0.0224(18) 0.0102(18)
C12 0.049(2) 0.058(2) 0.058(2) 0.025(2) 0.026(2) 0.0113(19)
C13 0.0353(17) 0.0300(16) 0.0353(17) 0.0067(13) 0.0185(15) 0.0048(14)
C14 0.0347(19) 0.0414(19) 0.047(2) 0.0079(16) 0.0147(17) 0.0098(16)
C15 0.039(2) 0.046(2) 0.048(2) 0.0042(17) 0.0129(18) -0.0046(17)
C16 0.056(2) 0.0313(18) 0.059(2) 0.0001(17) 0.031(2) -0.0028(18)
C17 0.046(2) 0.037(2) 0.088(3) 0.007(2) 0.036(2) 0.0131(18)
C18 0.0344(19) 0.045(2) 0.066(3) -0.0001(19) 0.0241(19) 0.0015(17)

loop_
_atom_type_symbol
_atom_type_description
_atom_type_scat_dispersion_real
_atom_type_scat_dispersion_imag
_atom_type_scat_source
C C 0.0033 0.0016 'International Tables Vol C Tables 4.2.6.8 and 6.1.1.4'
H H 0.0000 0.0000 'International Tables Vol C Tables 4.2.6.8 and 6.1.1.4'
N N 0.0061 0.0033 'International Tables Vol C Tables 4.2.6.8 and 6.1.1.4'
O O 0.0106 0.0060 'International Tables Vol C Tables 4.2.6.8 and 6.1.1.4'
S S 0.1246 0.1234 'International Tables Vol C Tables 4.2.6.8 and 6.1.1.4'

loop_
_geom_angle_atom_site_label_1
_geom_angle_atom_site_label_2
_geom_angle_atom_site_label_3
_geom_angle
C2 C1 H1A 109.5
C2 C1 H1B 109.5
H1A C1 H1B 109.5
C2 C1 H1C 109.5
H1A C1 H1C 109.5
H1B C1 H1C 109.5
O3 C2 C1 107.3(3)
O3 C2 H2A 110.2
C1 C2 H2A 110.2
O3 C2 H2B 110.2
C1 C2 H2B 110.2
H2A C2 H2B 108.5
C4 O3 C2 116.0(3)
O4 C4 O3 123.4(3)
O4 C4 N5 127.6(3)
O3 C4 N5 109.0(3)
C6 N5 C4 117.8(3)
N5 C6 O6 121.0(3)
N5 C6 S7 126.2(2)
O6 C6 S7 112.8(2)
C6 O6 C11 118.0(3)
C6 S7 S8 102.56(11)
C9 S8 S7 99.79(11)
O9 C9 N10 125.0(3)
O9 C9 S8 121.8(3)
N10 C9 S8 113.1(2)
C9 N10 C13 122.9(3)
C9 N10 C10 118.6(3)
C13 N10 C10 118.5(3)
N10 C10 H10A 109.5
N10 C10 H10B 109.5
H10A C10 H10B 109.5
N10 C10 H10C 109.5
H10A C10 H10C 109.5
H10B C10 H10C 109.5
O6 C11 C12 104.9(3)
O6 C11 H11A 110.8
C12 C11 H11A 110.8
O6 C11 H11B 110.8
C12 C11 H11B 110.8
H11A C11 H11B 108.8
C11 C12 H12A 109.5
C11 C12 H12B 109.5
H12A C12 H12B 109.5
C11 C12 H12C 109.5
H12A C12 H12C 109.5
H12B C12 H12C 109.5
C14 C13 C18 120.2(3)
C14 C13 N10 119.8(3)
C18 C13 N10 119.8(3)
C13 C14 C15 119.5(3)
C13 C14 H14A 120.3
C15 C14 H14A 120.3
C16 C15 C14 120.7(4)
C16 C15 H15A 119.6
C14 C15 H15A 119.6
C15 C16 C17 119.8(3)
C15 C16 H16A 120.1
C17 C16 H16A 120.1
C16 C17 C18 119.9(4)
C16 C17 H17A 120.0
C18 C17 H17A 120.0
C17 C18 C13 119.8(4)
C17 C18 H18A 120.1
C13 C18 H18A 120.1

loop_
_geom_bond_atom_site_label_1
_geom_bond_atom_site_label_2
_geom_bond_distance
C1 C2 1.489(5)
C1 H1A 0.9800
C1 H1B 0.9800
C1 H1C 0.9800
C2 O3 1.461(4)
C2 H2A 0.9900
C2 H2B 0.9900
O3 C4 1.337(4)
C4 O4 1.211(4)
C4 N5 1.384(4)
N5 C6 1.282(4)
C6 O6 1.318(3)
C6 S7 1.780(3)
O6 C11 1.456(4)
S7 S8 2.0371(12)
S8 C9 1.816(3)
C9 O9 1.216(4)
C9 N10 1.338(4)
N10 C13 1.439(4)
N10 C10 1.464(4)
C10 H10A 0.9800
C10 H10B 0.9800
C10 H10C 0.9800
C11 C12 1.503(5)
C11 H11A 0.9900
C11 H11B 0.9900
C12 H12A 0.9800
C12 H12B 0.9800
C12 H12C 0.9800
C13 C14 1.373(5)
C13 C18 1.385(5)
C14 C15 1.382(5)
C14 H14A 0.9500
C15 C16 1.373(5)
C15 H15A 0.9500
C16 C17 1.378(5)
C16 H16A 0.9500
C17 C18 1.382(5)
C17 H17A 0.9500
C18 H18A 0.9500

loop_
_geom_torsion_atom_site_label_1
_geom_torsion_atom_site_label_2
_geom_torsion_atom_site_label_3
_geom_torsion_atom_site_label_4
_geom_torsion
C1 C2 O3 C4 -173.2(3)
C2 O3 C4 O4 0.5(5)
C2 O3 C4 N5 -179.5(2)
O4 C4 N5 C6 -0.4(5)
O3 C4 N5 C6 179.5(3)
C4 N5 C6 O6 179.7(3)
C4 N5 C6 S7 -1.2(4)
N5 C6 O6 C11 0.2(4)
S7 C6 O6 C11 -179.0(2)
N5 C6 S7 S8 179.6(3)
O6 C6 S7 S8 -1.2(2)
C6 S7 S8 C9 82.62(16)
S7 S8 C9 O9 2.1(3)
S7 S8 C9 N10 -179.3(2)
O9 C9 N10 C13 -171.9(3)
S8 C9 N10 C13 9.6(4)
O9 C9 N10 C10 7.3(6)
S8 C9 N10 C10 -171.2(3)
C6 O6 C11 C12 -174.4(3)
C9 N10 C13 C14 -108.6(4)
C10 N10 C13 C14 72.2(4)
C9 N10 C13 C18 75.4(4)
C10 N10 C13 C18 -103.8(4)
C18 C13 C14 C15 -1.2(5)
N10 C13 C14 C15 -177.2(3)
C13 C14 C15 C16 -0.2(5)
C14 C15 C16 C17 1.0(6)
C15 C16 C17 C18 -0.3(6)
C16 C17 C18 C13 -1.1(6)
C14 C13 C18 C17 1.9(6)
N10 C13 C18 C17 177.8(3)

loop_
_publcif_info_datablock.id
_publcif_info_datablock.publ_exptl
_publcif_info_datablock.publ_geom
_publcif_info_datablock.structure
{572d350b-c438-4677-a174-1631dae1ba04} y y y
